data_2226155
loop_
_publ_author_name
'Hemamalini, Madhukar'
'Fun, Hoong-Kun'

_publ_section_title
;
 2-Amino-5-methylpyridinium 2-carboxyacetate
;
_journal_coeditor_code HB5460
_journal_issue 6
_journal_name_full 'Acta Crystallographica Section E'
_journal_page_first o1480
_journal_page_last o1481
_journal_paper_doi 10.1107/S1600536810019239
_journal_volume 66
_journal_year 2010
_chemical_formula_iupac 'C6 H9 N2 +, C3 H3 O4 -'
_chemical_formula_moiety 'C6 H9 N2 +, C3 H3 O4 -'
_chemical_formula_sum 'C9 H12 N2 O4'
_chemical_formula_weight 212.21
_chemical_name_common
;
2-Amino-5-methylpyridinium hydrogen malonate
;
_chemical_name_systematic
;
2-Amino-5-methylpyridinium 2-carboxyacetate
;
_space_group_IT_number 14
_symmetry_cell_setting monoclinic
_symmetry_space_group_name_Hall '-P 2ybc'
_symmetry_space_group_name_H-M 'P 1 21/c 1'
_atom_sites_solution_hydrogens geom
_atom_sites_solution_primary direct
_atom_sites_solution_secondary difmap
_audit_creation_method SHELXL-97
_cell_angle_alpha 90.00
_cell_angle_beta 95.436(9)
_cell_angle_gamma 90.00
_cell_formula_units_Z 4
_cell_length_a 3.8082(13)
_cell_length_b 16.963(5)
_cell_length_c 15.372(5)
_cell_measurement_reflns_used 3020
_cell_measurement_temperature 100.00(10)
_cell_measurement_theta_max 29.87
_cell_measurement_theta_min 2.40
_cell_volume 988.5(5)
_computing_cell_refinement 'SAINT (Bruker, 2009)'
_computing_data_collection 'APEX2 (Bruker, 2009)'
_computing_data_reduction 'SAINT (Bruker, 2009)'
_computing_molecular_graphics 'SHELXTL (Sheldrick, 2008)'
_computing_publication_material 'SHELXTL (Sheldrick, 2008) and PLATON (Spek, 2009)'
_computing_structure_refinement 'SHELXTL (Sheldrick, 2008)'
_computing_structure_solution 'SHELXTL (Sheldrick, 2008)'
_diffrn_ambient_temperature 100.00(10)
_diffrn_measured_fraction_theta_full 0.981
_diffrn_measured_fraction_theta_max 0.981
_diffrn_measurement_device_type
;
Bruker APEXII DUO CCD
;
_diffrn_measurement_method '\f and \w scans'
_diffrn_radiation_monochromator graphite
_diffrn_radiation_source 'fine-focus sealed tube'
_diffrn_radiation_type MoK\a
_diffrn_radiation_wavelength 0.71073
_diffrn_reflns_av_R_equivalents 0.0488
_diffrn_reflns_av_sigmaI/netI 0.0489
_diffrn_reflns_limit_h_max 4
_diffrn_reflns_limit_h_min -3
_diffrn_reflns_limit_k_max 21
_diffrn_reflns_limit_k_min -22
_diffrn_reflns_limit_l_max 19
_diffrn_reflns_limit_l_min -19
_diffrn_reflns_number 8134
_diffrn_reflns_theta_full 27.50
_diffrn_reflns_theta_max 27.50
_diffrn_reflns_theta_min 1.79
_diffrn_standards_number 0
_exptl_absorpt_coefficient_mu 0.113
_exptl_absorpt_correction_T_max 0.986
_exptl_absorpt_correction_T_min 0.975
_exptl_absorpt_correction_type multi-scan
_exptl_absorpt_process_details '(SADABS; Bruker, 2009)'
_exptl_crystal_colour colourless
_exptl_crystal_density_diffrn 1.426
_exptl_crystal_density_method 'not measured'
_exptl_crystal_description block
_exptl_crystal_F_000 448
_exptl_crystal_size_max 0.22
_exptl_crystal_size_mid 0.21
_exptl_crystal_size_min 0.13
_refine_diff_density_max 0.413
_refine_diff_density_min -0.353
_refine_ls_extinction_method none
_refine_ls_goodness_of_fit_ref 1.112
_refine_ls_hydrogen_treatment mixed
_refine_ls_matrix_type full
_refine_ls_number_parameters 180
_refine_ls_number_reflns 2210
_refine_ls_number_restraints 0
_refine_ls_restrained_S_all 1.112
_refine_ls_R_factor_all 0.0806
_refine_ls_R_factor_gt 0.0577
_refine_ls_shift/su_max_lt 0.001
_refine_ls_shift/su_mean 0.000
_refine_ls_structure_factor_coef Fsqd
_refine_ls_weighting_details 'calc w=1/[\s^2^(Fo^2^)+(0.0826P)^2^+1.1878P] where P=(Fo^2^+2Fc^2^)/3'
_refine_ls_weighting_scheme calc
_refine_ls_wR_factor_gt 0.1585
_refine_ls_wR_factor_ref 0.1854
_reflns_number_gt 1647
_reflns_number_total 2210
_reflns_threshold_expression I>2\s(I)
_cod_data_source_file hb5460.cif
_cod_data_source_block I
_cod_original_cell_volume 988.6(5)
_cod_original_sg_symbol_H-M 'P 21/c'
_cod_database_code 2226155
_cod_database_fobs_code 2226155

loop_
_symmetry_equiv_pos_as_xyz
'x, y, z'
'-x, y+1/2, -z+1/2'
'-x, -y, -z'
'x, -y-1/2, z-1/2'

loop_
_atom_site_type_symbol
_atom_site_label
_atom_site_fract_x
_atom_site_fract_y
_atom_site_fract_z
_atom_site_U_iso_or_equiv
_atom_site_adp_type
_atom_site_calc_flag
_atom_site_refinement_flags
_atom_site_occupancy
_atom_site_disorder_assembly
_atom_site_disorder_group
N N1 0.9416(6) 0.73279(11) 0.44933(13) 0.0206(5) Uani d . 1 . .
N N2 1.1470(7) 0.75544(13) 0.31461(14) 0.0244(5) Uani d . 1 . .
C C1 1.0172(7) 0.78349(13) 0.38551(16) 0.0200(5) Uani d . 1 . .
C C2 0.9494(7) 0.86455(14) 0.39920(17) 0.0227(6) Uani d . 1 . .
C C3 0.8223(7) 0.88786(13) 0.47473(17) 0.0225(5) Uani d . 1 . .
C C4 0.7545(7) 0.83392(14) 0.54172(16) 0.0220(5) Uani d . 1 . .
C C5 0.8174(7) 0.75628(14) 0.52501(16) 0.0216(5) Uani d . 1 . .
C C6 0.6322(9) 0.86073(17) 0.62714(19) 0.0287(6) Uani d . 1 . .
O O1 0.3293(5) 0.58819(10) 0.30911(11) 0.0254(5) Uani d . 1 . .
O O2 0.0927(5) 0.58087(10) 0.43646(11) 0.0247(5) Uani d . 1 . .
O O3 0.5960(6) 0.46992(10) 0.24783(12) 0.0288(5) Uani d . 1 . .
H H1O3 0.5045 0.5236 0.2593 0.043 Uiso d R 1 . .
O O4 0.5733(6) 0.35450(10) 0.31494(12) 0.0305(5) Uani d . 1 . .
C C7 0.2547(7) 0.55182(13) 0.37706(15) 0.0201(5) Uani d . 1 . .
C C8 0.3717(7) 0.46644(13) 0.38965(16) 0.0197(5) Uani d . 1 . .
C C9 0.5161(7) 0.42551(14) 0.31344(16) 0.0221(5) Uani d . 1 . .
H H2A 1.011(8) 0.8991(17) 0.3559(18) 0.019(7) Uiso d . 1 . .
H H3A 0.762(10) 0.943(2) 0.485(2) 0.042(9) Uiso d . 1 . .
H H5A 0.767(7) 0.7161(15) 0.5656(16) 0.011(6) Uiso d . 1 . .
H H6A 0.817(10) 0.885(2) 0.661(2) 0.038(9) Uiso d . 1 . .
H H6B 0.426(11) 0.899(2) 0.614(2) 0.044(10) Uiso d . 1 . .
H H6C 0.532(10) 0.818(2) 0.660(2) 0.048(10) Uiso d . 1 . .
H H8A 0.559(9) 0.4656(18) 0.4350(19) 0.025(8) Uiso d . 1 . .
H H8B 0.173(9) 0.4314(19) 0.411(2) 0.033(8) Uiso d . 1 . .
H H1N1 1.008(10) 0.676(2) 0.438(2) 0.045(10) Uiso d . 1 . .
H H1N2 1.209(8) 0.7882(19) 0.273(2) 0.025(8) Uiso d . 1 . .
H H2N2 1.212(10) 0.700(2) 0.311(2) 0.038(9) Uiso d . 1 . .

loop_
_atom_site_aniso_label
_atom_site_aniso_U_11
_atom_site_aniso_U_22
_atom_site_aniso_U_33
_atom_site_aniso_U_12
_atom_site_aniso_U_13
_atom_site_aniso_U_23
N1 0.0273(12) 0.0096(9) 0.0251(10) 0.0002(8) 0.0036(8) 0.0015(7)
N2 0.0371(14) 0.0120(10) 0.0251(11) 0.0017(8) 0.0072(9) 0.0023(8)
C1 0.0234(14) 0.0118(11) 0.0246(12) -0.0001(9) 0.0013(9) 0.0018(8)
C2 0.0273(15) 0.0105(11) 0.0301(13) -0.0003(9) 0.0019(10) 0.0023(9)
C3 0.0227(14) 0.0103(10) 0.0341(13) 0.0007(9) 0.0008(10) -0.0011(9)
C4 0.0222(14) 0.0165(11) 0.0273(12) 0.0008(9) 0.0022(10) -0.0030(9)
C5 0.0264(14) 0.0145(11) 0.0237(11) 0.0001(9) 0.0025(10) 0.0007(9)
C6 0.0320(17) 0.0244(13) 0.0302(14) 0.0001(11) 0.0052(12) -0.0058(11)
O1 0.0387(12) 0.0126(8) 0.0254(9) 0.0024(7) 0.0061(8) 0.0024(7)
O2 0.0374(12) 0.0108(8) 0.0268(9) 0.0044(7) 0.0082(8) 0.0007(6)
O3 0.0478(13) 0.0146(9) 0.0255(9) 0.0002(8) 0.0115(8) -0.0007(7)
O4 0.0496(14) 0.0108(8) 0.0326(10) 0.0014(8) 0.0112(9) -0.0030(7)
C7 0.0252(14) 0.0116(10) 0.0232(12) -0.0006(9) 0.0006(9) 0.0002(8)
C8 0.0264(14) 0.0110(10) 0.0221(11) 0.0014(9) 0.0040(10) 0.0007(8)
C9 0.0284(15) 0.0134(11) 0.0245(12) -0.0015(9) 0.0028(10) -0.0028(9)

loop_
_atom_type_symbol
_atom_type_description
_atom_type_scat_dispersion_real
_atom_type_scat_dispersion_imag
_atom_type_scat_source
C C 0.0033 0.0016 'International Tables Vol C Tables 4.2.6.8 and 6.1.1.4'
H H 0.0000 0.0000 'International Tables Vol C Tables 4.2.6.8 and 6.1.1.4'
N N 0.0061 0.0033 'International Tables Vol C Tables 4.2.6.8 and 6.1.1.4'
O O 0.0106 0.0060 'International Tables Vol C Tables 4.2.6.8 and 6.1.1.4'

loop_
_geom_angle_atom_site_label_1
_geom_angle_atom_site_label_2
_geom_angle_atom_site_label_3
_geom_angle_site_symmetry_1
_geom_angle_site_symmetry_3
_geom_angle
_geom_angle_publ_flag
C1 N1 C5 . . 123.3(2) ?
C1 N1 H1N1 . . 114(2) ?
C5 N1 H1N1 . . 122(2) ?
C1 N2 H1N2 . . 120(2) ?
C1 N2 H2N2 . . 120.6(19) ?
H1N2 N2 H2N2 . . 118(3) ?
N2 C1 N1 . . 119.2(2) ?
N2 C1 C2 . . 123.8(2) ?
N1 C1 C2 . . 117.0(2) ?
C3 C2 C1 . . 119.6(2) ?
C3 C2 H2A . . 124.1(18) ?
C1 C2 H2A . . 116.2(18) ?
C2 C3 C4 . . 122.4(2) ?
C2 C3 H3A . . 121(2) ?
C4 C3 H3A . . 116(2) ?
C5 C4 C3 . . 116.0(2) ?
C5 C4 C6 . . 122.0(2) ?
C3 C4 C6 . . 122.1(2) ?
N1 C5 C4 . . 121.7(2) ?
N1 C5 H5A . . 117.3(15) ?
C4 C5 H5A . . 121.0(15) ?
C4 C6 H6A . . 110(2) ?
C4 C6 H6B . . 108(2) ?
H6A C6 H6B . . 110(3) ?
C4 C6 H6C . . 113(2) ?
H6A C6 H6C . . 110(3) ?
H6B C6 H6C . . 105(3) ?
C9 O3 H1O3 . . 106.1 ?
O2 C7 O1 . . 125.0(2) ?
O2 C7 C8 . . 116.2(2) ?
O1 C7 C8 . . 118.8(2) ?
C9 C8 C7 . . 117.6(2) ?
C9 C8 H8A . . 105.0(18) ?
C7 C8 H8A . . 107.3(19) ?
C9 C8 H8B . . 107.9(18) ?
C7 C8 H8B . . 111.9(19) ?
H8A C8 H8B . . 106(3) ?
O4 C9 O3 . . 121.6(2) ?
O4 C9 C8 . . 121.0(2) ?
O3 C9 C8 . . 117.3(2) ?

loop_
_geom_bond_atom_site_label_1
_geom_bond_atom_site_label_2
_geom_bond_site_symmetry_2
_geom_bond_distance
_geom_bond_publ_flag
N1 C1 . 1.356(3) ?
N1 C5 . 1.357(3) ?
N1 H1N1 . 1.02(4) ?
N2 C1 . 1.327(3) ?
N2 H1N2 . 0.89(3) ?
N2 H2N2 . 0.97(4) ?
C1 C2 . 1.419(3) ?
C2 C3 . 1.358(4) ?
C2 H2A . 0.93(3) ?
C3 C4 . 1.419(4) ?
C3 H3A . 0.97(4) ?
C4 C5 . 1.367(3) ?
C4 C6 . 1.505(4) ?
C5 H5A . 0.96(3) ?
C6 H6A . 0.93(4) ?
C6 H6B . 1.03(4) ?
C6 H6C . 0.99(4) ?
O1 C7 . 1.268(3) ?
O2 C7 . 1.251(3) ?
O3 C9 . 1.317(3) ?
O3 H1O3 . 0.9974 ?
O4 C9 . 1.224(3) ?
C7 C8 . 1.522(3) ?
C8 C9 . 1.510(3) ?
C8 H8A . 0.95(3) ?
C8 H8B . 1.04(4) ?

loop_
_geom_hbond_atom_site_label_D
_geom_hbond_atom_site_label_H
_geom_hbond_atom_site_label_A
_geom_hbond_site_symmetry_A
_geom_hbond_distance_DH
_geom_hbond_distance_HA
_geom_hbond_distance_DA
_geom_hbond_angle_DHA
_geom_hbond_publ_flag
O3 H1O3 O1 . 1.00 1.53 2.475(3) 157 yes
N1 H1N1 O2 1_655 1.02(3) 1.65(3) 2.652(3) 170(3) yes
N2 H1N2 O4 2_755 0.90(3) 2.00(3) 2.886(3) 171(3) yes
N2 H2N2 O1 1_655 0.98(3) 1.95(3) 2.924(3) 177(3) yes
C2 H2A O3 2_755 0.93(3) 2.58(3) 3.470(3) 159(2) yes
C8 H8A O2 3_666 0.95(3) 2.41(3) 3.304(3) 158(3) yes

loop_
_geom_torsion_atom_site_label_1
_geom_torsion_atom_site_label_2
_geom_torsion_atom_site_label_3
_geom_torsion_atom_site_label_4
_geom_torsion_site_symmetry_1
_geom_torsion_site_symmetry_2
_geom_torsion_site_symmetry_3
_geom_torsion_site_symmetry_4
_geom_torsion
_geom_torsion_publ_flag
C5 N1 C1 N2 . . . . 178.1(2) ?
C5 N1 C1 C2 . . . . -2.1(4) ?
N2 C1 C2 C3 . . . . -178.8(3) ?
N1 C1 C2 C3 . . . . 1.5(4) ?
C1 C2 C3 C4 . . . . 0.2(4) ?
C2 C3 C4 C5 . . . . -1.4(4) ?
C2 C3 C4 C6 . . . . 176.7(3) ?
C1 N1 C5 C4 . . . . 0.9(4) ?
C3 C4 C5 N1 . . . . 0.9(4) ?
C6 C4 C5 N1 . . . . -177.2(2) ?
O2 C7 C8 C9 . . . . 170.6(2) ?
O1 C7 C8 C9 . . . . -10.1(4) ?
C7 C8 C9 O4 . . . . -170.7(3) ?
C7 C8 C9 O3 . . . . 13.0(4) ?

loop_
_cod_related_entry_id
_cod_related_entry_database
_cod_related_entry_code
1 ChemSpider 30656087
